data_7105294
loop_
_publ_author_name
'Guo, Jiayi'
'Lau, Kai-Chung'
'Xi, Hong-Wei'
'Lim, Kok Hwa'
'So, Cheuk-Wai'

_publ_section_title
;
 Synthesis and characterization of a tin(II)
 bis(phosphinoyl)methanediide complex: a stannavinylidene derivative.
;
_journal_issue 11
_journal_name_full 'Chemical communications (Cambridge, England)'
_journal_page_first 1929
_journal_page_last 1931
_journal_paper_doi 10.1039/b922377k
_journal_volume 46
_journal_year 2010
_chemical_formula_moiety 'C56 H58 N2 P4 S2 Si2 Sn2'
_chemical_formula_sum 'C56 H58 N2 P4 S2 Si2 Sn2'
_chemical_formula_weight 1240.60
_chemical_name_systematic
;
?
;
_space_group_IT_number 14
_symmetry_cell_setting monoclinic
_symmetry_space_group_name_Hall '-P 2yn'
_symmetry_space_group_name_H-M 'P 1 21/n 1'
_atom_sites_solution_hydrogens geom
_atom_sites_solution_primary direct
_atom_sites_solution_secondary difmap
_audit_creation_method SHELXL-97
_cell_angle_alpha 90.00
_cell_angle_beta 101.3440(10)
_cell_angle_gamma 90.00
_cell_formula_units_Z 2
_cell_length_a 10.6210(2)
_cell_length_b 12.6848(3)
_cell_length_c 20.9770(5)
_cell_measurement_reflns_used 9403
_cell_measurement_temperature 143(2)
_cell_measurement_theta_max 44.85
_cell_measurement_theta_min 2.57
_cell_volume 2770.92(11)
_computing_cell_refinement 'Bruker SAINT'
_computing_data_collection 'Bruker APEX2'
_computing_data_reduction 'Bruker SAINT'
_computing_molecular_graphics 'Bruker SHELXTL'
_computing_publication_material 'Bruker SHELXTL'
_computing_structure_refinement 'SHELXL-97 (Sheldrick, 2008)'
_computing_structure_solution 'SHELXS-97 (Sheldrick, 2008)'
_diffrn_ambient_temperature 143(2)
_diffrn_measured_fraction_theta_full 0.994
_diffrn_measured_fraction_theta_max 0.994
_diffrn_measurement_device_type 'Bruker APEX-II CCD'
_diffrn_measurement_method '\f and \w scans'
_diffrn_radiation_monochromator graphite
_diffrn_radiation_source 'fine-focus sealed tube'
_diffrn_radiation_type MoK\a
_diffrn_radiation_wavelength 0.71073
_diffrn_reflns_av_R_equivalents 0.0343
_diffrn_reflns_av_sigmaI/netI 0.0291
_diffrn_reflns_limit_h_max 11
_diffrn_reflns_limit_h_min -21
_diffrn_reflns_limit_k_max 23
_diffrn_reflns_limit_k_min -25
_diffrn_reflns_limit_l_max 41
_diffrn_reflns_limit_l_min -39
_diffrn_reflns_number 116621
_diffrn_reflns_theta_full 45.46
_diffrn_reflns_theta_max 45.46
_diffrn_reflns_theta_min 1.89
_exptl_absorpt_coefficient_mu 1.174
_exptl_absorpt_correction_T_max 0.7346
_exptl_absorpt_correction_T_min 0.6640
_exptl_absorpt_correction_type multi-scan
_exptl_absorpt_process_details sadabs
_exptl_crystal_colour colourless
_exptl_crystal_density_diffrn 1.487
_exptl_crystal_density_method 'not measured'
_exptl_crystal_description block
_exptl_crystal_F_000 1256
_exptl_crystal_size_max 0.38
_exptl_crystal_size_mid 0.36
_exptl_crystal_size_min 0.28
_refine_diff_density_max 0.922
_refine_diff_density_min -1.548
_refine_diff_density_rms 0.277
_refine_ls_extinction_method none
_refine_ls_goodness_of_fit_ref 1.121
_refine_ls_hydrogen_treatment constr
_refine_ls_matrix_type full
_refine_ls_number_parameters 310
_refine_ls_number_reflns 23274
_refine_ls_number_restraints 0
_refine_ls_restrained_S_all 1.121
_refine_ls_R_factor_all 0.0431
_refine_ls_R_factor_gt 0.0268
_refine_ls_shift/su_max 0.006
_refine_ls_shift/su_mean 0.000
_refine_ls_structure_factor_coef Fsqd
_refine_ls_weighting_details 'calc w=1/[\s^2^(Fo^2^)+(0.0357P)^2^+0.3864P] where P=(Fo^2^+2Fc^2^)/3'
_refine_ls_weighting_scheme calc
_refine_ls_wR_factor_gt 0.0667
_refine_ls_wR_factor_ref 0.0793
_reflns_number_gt 18471
_reflns_number_total 23274
_reflns_threshold_expression >2sigma(I)
_cod_data_source_file b922377k.txt
_cod_data_source_block scw40
_cod_depositor_comments
;
The following automatic conversions were performed:
'_symmetry_cell_setting' value 'Monoclinic' changed to 'monoclinic'
according to '/home/saulius/struct/CIF-dictionaries/cif_core.dic'
dictionary named 'cif_core.dic' version 2.4.1 from 2010-06-29.

Automatic conversion script
Id: cif_fix_enum 1527 2010-12-29 10:47:43Z saulius 
;
_cod_original_sg_symbol_H-M P2(1)/n
_cod_database_code 7105294

loop_
_symmetry_equiv_pos_as_xyz
'x, y, z'
'-x+1/2, y+1/2, -z+1/2'
'-x, -y, -z'
'x-1/2, -y-1/2, z-1/2'

loop_
_atom_site_label
_atom_site_type_symbol
_atom_site_fract_x
_atom_site_fract_y
_atom_site_fract_z
_atom_site_U_iso_or_equiv
_atom_site_adp_type
_atom_site_occupancy
_atom_site_symmetry_multiplicity
_atom_site_calc_flag
_atom_site_refinement_flags
_atom_site_disorder_assembly
_atom_site_disorder_group
Sn1 Sn 0.894993(5) 0.547999(4) 0.055978(3) 0.01198(1) Uani 1 1 d . . .
C1 C 0.87349(8) 0.37745(7) 0.03528(4) 0.01288(12) Uani 1 1 d . . .
C2 C 0.68570(9) 0.29256(8) 0.10851(5) 0.01670(14) Uani 1 1 d . . .
C3 C 0.58616(10) 0.35643(10) 0.12090(6) 0.02384(19) Uani 1 1 d . . .
H3 H 0.6037 0.4269 0.1353 0.029 Uiso 1 1 calc R . .
C4 C 0.46119(12) 0.31751(13) 0.11237(7) 0.0332(3) Uani 1 1 d . . .
H4 H 0.3940 0.3613 0.1211 0.040 Uiso 1 1 calc R . .
C5 C 0.43522(12) 0.21510(14) 0.09119(7) 0.0345(3) Uani 1 1 d . . .
H5 H 0.3499 0.1888 0.0849 0.041 Uiso 1 1 calc R . .
C6 C 0.53291(13) 0.15095(12) 0.07913(7) 0.0316(3) Uani 1 1 d . . .
H6 H 0.5148 0.0805 0.0649 0.038 Uiso 1 1 calc R . .
C7 C 0.65830(11) 0.18950(9) 0.08778(6) 0.02325(18) Uani 1 1 d . . .
H7 H 0.7252 0.1451 0.0795 0.028 Uiso 1 1 calc R . .
C8 C 0.95543(9) 0.25872(7) 0.15891(4) 0.01511(13) Uani 1 1 d . . .
C9 C 0.92149(10) 0.20142(8) 0.20986(5) 0.01937(16) Uani 1 1 d . . .
H9 H 0.8346 0.2000 0.2150 0.023 Uiso 1 1 calc R . .
C10 C 1.01469(12) 0.14644(9) 0.25310(5) 0.0246(2) Uani 1 1 d . . .
H10 H 0.9915 0.1083 0.2880 0.029 Uiso 1 1 calc R . .
C11 C 1.14139(12) 0.14728(10) 0.24530(6) 0.0268(2) Uani 1 1 d . . .
H11 H 1.2048 0.1093 0.2747 0.032 Uiso 1 1 calc R . .
C12 C 1.17558(11) 0.20358(10) 0.19450(6) 0.0256(2) Uani 1 1 d . . .
H12 H 1.2623 0.2037 0.1891 0.031 Uiso 1 1 calc R . .
C13 C 1.08326(10) 0.25976(9) 0.15155(5) 0.01977(16) Uani 1 1 d . . .
H13 H 1.1072 0.2989 0.1172 0.024 Uiso 1 1 calc R . .
C14 C 0.77383(12) 0.45840(9) 0.27193(5) 0.02267(18) Uani 1 1 d . . .
H14A H 0.6875 0.4791 0.2495 0.034 Uiso 1 1 calc R . .
H14B H 0.7920 0.4896 0.3155 0.034 Uiso 1 1 calc R . .
H14C H 0.7787 0.3814 0.2755 0.034 Uiso 1 1 calc R . .
C15 C 1.05830(11) 0.46422(10) 0.26752(5) 0.02322(19) Uani 1 1 d . . .
H15A H 1.0601 0.3874 0.2728 0.035 Uiso 1 1 calc R . .
H15B H 1.0787 0.4979 0.3104 0.035 Uiso 1 1 calc R . .
H15C H 1.1219 0.4853 0.2419 0.035 Uiso 1 1 calc R . .
C16 C 0.89115(14) 0.65333(9) 0.22122(6) 0.0267(2) Uani 1 1 d . . .
H16A H 0.9545 0.6784 0.1965 0.040 Uiso 1 1 calc R . .
H16B H 0.9118 0.6819 0.2655 0.040 Uiso 1 1 calc R . .
H16C H 0.8053 0.6770 0.1999 0.040 Uiso 1 1 calc R . .
C17 C 1.09428(9) 0.77804(7) 0.06576(5) 0.01625(14) Uani 1 1 d . . .
C18 C 1.11987(13) 0.81216(10) 0.13045(6) 0.0270(2) Uani 1 1 d . . .
H18 H 1.1837 0.7775 0.1615 0.032 Uiso 1 1 calc R . .
C19 C 1.05247(17) 0.89641(11) 0.14952(7) 0.0363(3) Uani 1 1 d . . .
H19 H 1.0712 0.9201 0.1933 0.044 Uiso 1 1 calc R . .
C20 C 0.95833(18) 0.94565(11) 0.10487(9) 0.0399(4) Uani 1 1 d . . .
H20 H 0.9114 1.0026 0.1181 0.048 Uiso 1 1 calc R . .
C21 C 0.93184(16) 0.91238(12) 0.04077(9) 0.0388(3) Uani 1 1 d . . .
H21 H 0.8669 0.9466 0.0102 0.047 Uiso 1 1 calc R . .
C22 C 1.00038(12) 0.82856(9) 0.02103(6) 0.0256(2) Uani 1 1 d . . .
H22 H 0.9826 0.8062 -0.0231 0.031 Uiso 1 1 calc R . .
C23 C 1.34679(8) 0.69823(7) 0.06244(4) 0.01477(13) Uani 1 1 d . . .
C24 C 1.43487(10) 0.61900(10) 0.05666(6) 0.02429(19) Uani 1 1 d . . .
H24 H 1.4054 0.5497 0.0448 0.029 Uiso 1 1 calc R . .
C25 C 1.56506(11) 0.64104(12) 0.06814(8) 0.0320(3) Uani 1 1 d . . .
H25 H 1.6245 0.5865 0.0645 0.038 Uiso 1 1 calc R . .
C26 C 1.60942(11) 0.74217(12) 0.08498(6) 0.0292(2) Uani 1 1 d . . .
H26 H 1.6987 0.7573 0.0919 0.035 Uiso 1 1 calc R . .
C27 C 1.52283(12) 0.82026(11) 0.09150(7) 0.0286(2) Uani 1 1 d . . .
H27 H 1.5529 0.8892 0.1040 0.034 Uiso 1 1 calc R . .
C28 C 1.39145(10) 0.79926(9) 0.08002(6) 0.02321(18) Uani 1 1 d . . .
H28 H 1.3325 0.8539 0.0842 0.028 Uiso 1 1 calc R . .
N1 N 0.85767(8) 0.46333(6) 0.14497(4) 0.01401(11) Uani 1 1 d . . .
P1 P 0.84332(2) 0.348955(18) 0.110387(11) 0.01189(3) Uani 1 1 d . . .
P2 P 1.17767(2) 0.663890(18) 0.041910(11) 0.01146(3) Uani 1 1 d . . .
S1 S 1.15001(2) 0.544012(18) 0.102439(11) 0.01414(3) Uani 1 1 d . . .
Si1 Si 0.89475(3) 0.50632(2) 0.224647(13) 0.01550(4) Uani 1 1 d . . .

loop_
_atom_site_aniso_label
_atom_site_aniso_U_11
_atom_site_aniso_U_22
_atom_site_aniso_U_33
_atom_site_aniso_U_23
_atom_site_aniso_U_13
_atom_site_aniso_U_12
Sn1 0.01115(2) 0.01213(2) 0.01285(2) 0.00082(2) 0.00280(2) 0.00044(2)
C1 0.0132(3) 0.0138(3) 0.0115(3) -0.0009(2) 0.0020(2) -0.0013(2)
C2 0.0152(3) 0.0197(4) 0.0152(3) 0.0029(3) 0.0029(3) -0.0032(3)
C3 0.0162(4) 0.0288(5) 0.0277(5) 0.0012(4) 0.0074(3) -0.0011(3)
C4 0.0167(4) 0.0497(8) 0.0348(6) 0.0026(6) 0.0087(4) -0.0028(5)
C5 0.0216(5) 0.0529(8) 0.0285(6) 0.0052(5) 0.0034(4) -0.0171(5)
C6 0.0310(6) 0.0333(6) 0.0293(6) 0.0006(5) 0.0027(4) -0.0177(5)
C7 0.0233(4) 0.0219(4) 0.0237(4) 0.0010(3) 0.0025(3) -0.0067(3)
C8 0.0162(3) 0.0150(3) 0.0134(3) 0.0009(2) 0.0012(2) 0.0013(3)
C9 0.0231(4) 0.0188(4) 0.0157(3) 0.0042(3) 0.0025(3) -0.0005(3)
C10 0.0335(5) 0.0209(4) 0.0170(4) 0.0057(3) -0.0008(4) 0.0014(4)
C11 0.0300(5) 0.0257(5) 0.0204(4) 0.0024(4) -0.0056(4) 0.0092(4)
C12 0.0205(4) 0.0314(5) 0.0227(4) 0.0011(4) -0.0012(3) 0.0086(4)
C13 0.0168(4) 0.0250(4) 0.0167(4) 0.0019(3) 0.0015(3) 0.0035(3)
C14 0.0250(5) 0.0277(5) 0.0177(4) 0.0016(3) 0.0101(3) 0.0023(4)
C15 0.0211(4) 0.0303(5) 0.0170(4) -0.0009(3) 0.0008(3) -0.0018(4)
C16 0.0427(7) 0.0173(4) 0.0212(4) -0.0027(3) 0.0087(4) -0.0008(4)
C17 0.0176(3) 0.0137(3) 0.0186(4) -0.0016(3) 0.0064(3) 0.0002(3)
C18 0.0383(6) 0.0230(5) 0.0212(4) -0.0064(4) 0.0096(4) 0.0041(4)
C19 0.0549(9) 0.0253(5) 0.0340(6) -0.0098(5) 0.0215(6) 0.0040(6)
C20 0.0510(9) 0.0227(5) 0.0532(9) -0.0040(5) 0.0279(8) 0.0119(5)
C21 0.0380(7) 0.0283(6) 0.0509(9) 0.0012(6) 0.0109(6) 0.0173(5)
C22 0.0264(5) 0.0212(4) 0.0286(5) -0.0008(4) 0.0040(4) 0.0084(4)
C23 0.0122(3) 0.0178(3) 0.0138(3) -0.0014(3) 0.0015(2) -0.0025(3)
C24 0.0137(4) 0.0247(5) 0.0346(6) -0.0051(4) 0.0050(3) -0.0008(3)
C25 0.0131(4) 0.0376(7) 0.0452(7) -0.0011(6) 0.0057(4) 0.0007(4)
C26 0.0145(4) 0.0450(7) 0.0266(5) 0.0037(5) 0.0003(3) -0.0092(4)
C27 0.0222(5) 0.0304(6) 0.0312(5) -0.0030(4) 0.0002(4) -0.0131(4)
C28 0.0185(4) 0.0215(4) 0.0281(5) -0.0045(4) 0.0009(3) -0.0062(3)
N1 0.0166(3) 0.0141(3) 0.0120(3) -0.0003(2) 0.0045(2) -0.0004(2)
P1 0.01188(8) 0.01252(8) 0.01129(8) 0.00106(6) 0.00230(6) -0.00022(6)
P2 0.01080(8) 0.01228(8) 0.01118(8) -0.00105(6) 0.00190(6) -0.00076(6)
S1 0.01356(8) 0.01590(9) 0.01219(8) 0.00182(6) 0.00070(6) -0.00182(6)
Si1 0.01896(11) 0.01657(11) 0.01162(9) -0.00097(8) 0.00459(8) -0.00004(9)

loop_
_atom_type_symbol
_atom_type_description
_atom_type_scat_dispersion_real
_atom_type_scat_dispersion_imag
_atom_type_scat_source
C C 0.0033 0.0016 'International Tables Vol C Tables 4.2.6.8 and 6.1.1.4'
H H 0.0000 0.0000 'International Tables Vol C Tables 4.2.6.8 and 6.1.1.4'
N N 0.0061 0.0033 'International Tables Vol C Tables 4.2.6.8 and 6.1.1.4'
Si Si 0.0817 0.0704 'International Tables Vol C Tables 4.2.6.8 and 6.1.1.4'
P P 0.1023 0.0942 'International Tables Vol C Tables 4.2.6.8 and 6.1.1.4'
S S 0.1246 0.1234 'International Tables Vol C Tables 4.2.6.8 and 6.1.1.4'
Sn Sn -0.6537 1.4246 'International Tables Vol C Tables 4.2.6.8 and 6.1.1.4'

loop_
_geom_angle_atom_site_label_1
_geom_angle_atom_site_label_2
_geom_angle_atom_site_label_3
_geom_angle
_geom_angle_site_symmetry_1
_geom_angle_site_symmetry_3
_geom_angle_publ_flag
C1 Sn1 N1 70.62(3) . . ?
C1 Sn1 S1 96.34(2) . . ?
N1 Sn1 S1 91.12(2) . . ?
C1 Sn1 P1 36.46(2) . . ?
N1 Sn1 P1 34.19(2) . . ?
S1 Sn1 P1 95.568(7) . . ?
P2 C1 P1 137.44(5) 3_765 . ?
P2 C1 Sn1 119.62(5) 3_765 . ?
P1 C1 Sn1 93.26(4) . . ?
C7 C2 C3 118.96(10) . . ?
C7 C2 P1 120.88(8) . . ?
C3 C2 P1 119.77(8) . . ?
C4 C3 C2 120.48(12) . . ?
C4 C3 H3 119.8 . . ?
C2 C3 H3 119.8 . . ?
C5 C4 C3 119.90(13) . . ?
C5 C4 H4 120.1 . . ?
C3 C4 H4 120.1 . . ?
C6 C5 C4 120.19(11) . . ?
C6 C5 H5 119.9 . . ?
C4 C5 H5 119.9 . . ?
C5 C6 C7 120.11(13) . . ?
C5 C6 H6 119.9 . . ?
C7 C6 H6 119.9 . . ?
C2 C7 C6 120.36(12) . . ?
C2 C7 H7 119.8 . . ?
C6 C7 H7 119.8 . . ?
C13 C8 C9 119.49(9) . . ?
C13 C8 P1 118.52(7) . . ?
C9 C8 P1 121.20(7) . . ?
C10 C9 C8 120.13(10) . . ?
C10 C9 H9 119.9 . . ?
C8 C9 H9 119.9 . . ?
C11 C10 C9 120.10(10) . . ?
C11 C10 H10 119.9 . . ?
C9 C10 H10 119.9 . . ?
C10 C11 C12 120.03(10) . . ?
C10 C11 H11 120.0 . . ?
C12 C11 H11 120.0 . . ?
C11 C12 C13 120.20(11) . . ?
C11 C12 H12 119.9 . . ?
C13 C12 H12 119.9 . . ?
C12 C13 C8 120.04(10) . . ?
C12 C13 H13 120.0 . . ?
C8 C13 H13 120.0 . . ?
Si1 C14 H14A 109.5 . . ?
Si1 C14 H14B 109.5 . . ?
H14A C14 H14B 109.5 . . ?
Si1 C14 H14C 109.5 . . ?
H14A C14 H14C 109.5 . . ?
H14B C14 H14C 109.5 . . ?
Si1 C15 H15A 109.5 . . ?
Si1 C15 H15B 109.5 . . ?
H15A C15 H15B 109.5 . . ?
Si1 C15 H15C 109.5 . . ?
H15A C15 H15C 109.5 . . ?
H15B C15 H15C 109.5 . . ?
Si1 C16 H16A 109.5 . . ?
Si1 C16 H16B 109.5 . . ?
H16A C16 H16B 109.5 . . ?
Si1 C16 H16C 109.5 . . ?
H16A C16 H16C 109.5 . . ?
H16B C16 H16C 109.5 . . ?
C22 C17 C18 119.38(10) . . ?
C22 C17 P2 120.46(8) . . ?
C18 C17 P2 120.07(8) . . ?
C19 C18 C17 120.32(13) . . ?
C19 C18 H18 119.8 . . ?
C17 C18 H18 119.8 . . ?
C20 C19 C18 119.96(13) . . ?
C20 C19 H19 120.0 . . ?
C18 C19 H19 120.0 . . ?
C19 C20 C21 120.25(12) . . ?
C19 C20 H20 119.9 . . ?
C21 C20 H20 119.9 . . ?
C20 C21 C22 120.12(14) . . ?
C20 C21 H21 119.9 . . ?
C22 C21 H21 119.9 . . ?
C17 C22 C21 119.96(12) . . ?
C17 C22 H22 120.0 . . ?
C21 C22 H22 120.0 . . ?
C28 C23 C24 119.18(9) . . ?
C28 C23 P2 123.62(8) . . ?
C24 C23 P2 117.11(7) . . ?
C25 C24 C23 120.23(11) . . ?
C25 C24 H24 119.9 . . ?
C23 C24 H24 119.9 . . ?
C24 C25 C26 120.55(12) . . ?
C24 C25 H25 119.7 . . ?
C26 C25 H25 119.7 . . ?
C27 C26 C25 119.36(10) . . ?
C27 C26 H26 120.3 . . ?
C25 C26 H26 120.3 . . ?
C26 C27 C28 120.72(11) . . ?
C26 C27 H27 119.6 . . ?
C28 C27 H27 119.6 . . ?
C23 C28 C27 119.96(11) . . ?
C23 C28 H28 120.0 . . ?
C27 C28 H28 120.0 . . ?
P1 N1 Si1 134.51(5) . . ?
P1 N1 Sn1 94.15(3) . . ?
Si1 N1 Sn1 127.33(4) . . ?
N1 P1 C1 101.89(4) . . ?
N1 P1 C8 108.74(4) . . ?
C1 P1 C8 115.47(4) . . ?
N1 P1 C2 111.66(4) . . ?
C1 P1 C2 113.79(4) . . ?
C8 P1 C2 105.35(4) . . ?
N1 P1 Sn1 51.66(3) . . ?
C1 P1 Sn1 50.28(3) . . ?
C8 P1 Sn1 128.55(3) . . ?
C2 P1 Sn1 125.92(3) . . ?
C1 P2 C23 114.77(4) 3_765 . ?
C1 P2 C17 115.43(5) 3_765 . ?
C23 P2 C17 104.86(4) . . ?
C1 P2 S1 107.89(3) 3_765 . ?
C23 P2 S1 106.75(3) . . ?
C17 P2 S1 106.55(3) . . ?
P2 S1 Sn1 91.058(10) . . ?
N1 Si1 C16 106.20(5) . . ?
N1 Si1 C15 112.86(5) . . ?
C16 Si1 C15 108.30(6) . . ?
N1 Si1 C14 111.12(5) . . ?
C16 Si1 C14 109.51(5) . . ?
C15 Si1 C14 108.77(5) . . ?

loop_
_geom_bond_atom_site_label_1
_geom_bond_atom_site_label_2
_geom_bond_distance
_geom_bond_site_symmetry_2
_geom_bond_publ_flag
Sn1 C1 2.2094(9) . ?
Sn1 N1 2.2554(8) . ?
Sn1 S1 2.6926(2) . ?
Sn1 P1 2.8679(2) . ?
C1 P2 1.6870(9) 3_765 ?
C1 P1 1.7071(9) . ?
C2 C7 1.3903(15) . ?
C2 C3 1.3964(15) . ?
C2 P1 1.8138(9) . ?
C3 C4 1.3942(16) . ?
C3 H3 0.9500 . ?
C4 C5 1.383(2) . ?
C4 H4 0.9500 . ?
C5 C6 1.381(2) . ?
C5 H5 0.9500 . ?
C6 C7 1.3966(16) . ?
C6 H6 0.9500 . ?
C7 H7 0.9500 . ?
C8 C13 1.3963(14) . ?
C8 C9 1.3973(13) . ?
C8 P1 1.8131(9) . ?
C9 C10 1.3914(15) . ?
C9 H9 0.9500 . ?
C10 C11 1.3873(19) . ?
C10 H10 0.9500 . ?
C11 C12 1.3893(18) . ?
C11 H11 0.9500 . ?
C12 C13 1.3905(15) . ?
C12 H12 0.9500 . ?
C13 H13 0.9500 . ?
C14 Si1 1.8719(11) . ?
C14 H14A 0.9800 . ?
C14 H14B 0.9800 . ?
C14 H14C 0.9800 . ?
C15 Si1 1.8700(12) . ?
C15 H15A 0.9800 . ?
C15 H15B 0.9800 . ?
C15 H15C 0.9800 . ?
C16 Si1 1.8662(12) . ?
C16 H16A 0.9800 . ?
C16 H16B 0.9800 . ?
C16 H16C 0.9800 . ?
C17 C22 1.3847(16) . ?
C17 C18 1.3991(15) . ?
C17 P2 1.8182(9) . ?
C18 C19 1.3882(17) . ?
C18 H18 0.9500 . ?
C19 C20 1.378(3) . ?
C19 H19 0.9500 . ?
C20 C21 1.384(3) . ?
C20 H20 0.9500 . ?
C21 C22 1.3966(17) . ?
C21 H21 0.9500 . ?
C22 H22 0.9500 . ?
C23 C28 1.3910(14) . ?
C23 C24 1.3944(15) . ?
C23 P2 1.8159(9) . ?
C24 C25 1.3847(16) . ?
C24 H24 0.9500 . ?
C25 C26 1.388(2) . ?
C25 H25 0.9500 . ?
C26 C27 1.377(2) . ?
C26 H26 0.9500 . ?
C27 C28 1.3942(16) . ?
C27 H27 0.9500 . ?
C28 H28 0.9500 . ?
N1 P1 1.6158(8) . ?
N1 Si1 1.7283(8) . ?
P2 C1 1.6870(9) 3_765 ?
P2 S1 2.0390(3) . ?
